data_7709420
loop_
_publ_author_name
'Ang, Pau Lin'
'Nguyen, Van Ha'
'Yip, John H. K.'

_publ_section_title
;
 Hetero- and homoleptic binuclear gold(I)-thiolate and -halide complexes -
 ligand exchange kinetics and supramolecular structures.
;
_journal_issue 8
_journal_name_full 'Dalton transactions (Cambridge, England : 2003)'
_journal_page_first 3081
_journal_page_last 3095
_journal_paper_doi 10.1039/d1dt04245a
_journal_volume 51
_journal_year 2022
_chemical_formula_sum 'C53 H40 Au2 Cl2 O4 P2 S2'
_chemical_formula_weight 1331.74
_space_group_crystal_system monoclinic
_space_group_IT_number 14
_space_group_name_Hall '-P 2yn'
_space_group_name_H-M_alt 'P 1 21/n 1'
_atom_sites_solution_hydrogens mixed
_atom_sites_solution_primary 'Dual Space'
_audit_creation_method SHELXL-2018/3
_audit_update_record
;
2021-09-01 deposited with the CCDC.	2022-01-20 downloaded from the CCDC.
;
_cell_angle_alpha 90
_cell_angle_beta 91.385(3)
_cell_angle_gamma 90
_cell_formula_units_Z 4
_cell_length_a 15.3721(11)
_cell_length_b 17.8193(12)
_cell_length_c 17.4639(12)
_cell_measurement_reflns_used 9537
_cell_measurement_temperature 100(2)
_cell_measurement_theta_max 27.69
_cell_measurement_theta_min 2.60
_cell_volume 4782.3(6)
_computing_cell_refinement 'APEX3 v2016.1-0 (Bruker AXS)'
_computing_data_collection 'APEX3 (Bruker AXS)'
_computing_data_reduction 'SAINT V8.32B (Bruker AXS Inc., 2014)'
_computing_molecular_graphics 'Bruker SHELXTL'
_computing_publication_material 'Bruker SHELXTL'
_computing_structure_refinement 'SHELXL--2014 (Sheldrick 2014)'
_computing_structure_solution 'SHELXT--(Sheldrick 2015)'
_diffrn_ambient_temperature 100(2)
_diffrn_measured_fraction_theta_full 0.999
_diffrn_measured_fraction_theta_max 0.999
_diffrn_measurement_device_type 'Bruker D8 Venture'
_diffrn_measurement_method '\f and \w scans'
_diffrn_radiation_type MoK\a
_diffrn_radiation_wavelength 0.71073
_diffrn_reflns_av_R_equivalents 0.0615
_diffrn_reflns_av_unetI/netI 0.0304
_diffrn_reflns_Laue_measured_fraction_full 0.999
_diffrn_reflns_Laue_measured_fraction_max 0.999
_diffrn_reflns_limit_h_max 19
_diffrn_reflns_limit_h_min -19
_diffrn_reflns_limit_k_max 22
_diffrn_reflns_limit_k_min -22
_diffrn_reflns_limit_l_max 21
_diffrn_reflns_limit_l_min -21
_diffrn_reflns_number 96863
_diffrn_reflns_point_group_measured_fraction_full 0.999
_diffrn_reflns_point_group_measured_fraction_max 0.999
_diffrn_reflns_theta_full 25.242
_diffrn_reflns_theta_max 26.372
_diffrn_reflns_theta_min 2.286
_diffrn_source 'Microfocus Sealed Tube'
_exptl_absorpt_coefficient_mu 6.441
_exptl_absorpt_correction_T_max 0.7405
_exptl_absorpt_correction_T_min 0.6437
_exptl_absorpt_correction_type multi-scan
_exptl_absorpt_process_details 'Sadabs,(Sheldrick 2012)'
_exptl_crystal_colour Yellow
_exptl_crystal_density_diffrn 1.850
_exptl_crystal_density_meas ?
_exptl_crystal_density_method 'Not Measured'
_exptl_crystal_description Block
_exptl_crystal_F_000 2576
_exptl_crystal_size_max 0.231
_exptl_crystal_size_mid 0.202
_exptl_crystal_size_min 0.126
_refine_diff_density_max 3.163
_refine_diff_density_min -1.898
_refine_diff_density_rms 0.169
_refine_ls_extinction_method none
_refine_ls_goodness_of_fit_ref 1.113
_refine_ls_hydrogen_treatment mixed
_refine_ls_matrix_type full
_refine_ls_number_parameters 640
_refine_ls_number_reflns 9772
_refine_ls_number_restraints 216
_refine_ls_restrained_S_all 1.100
_refine_ls_R_factor_all 0.0602
_refine_ls_R_factor_gt 0.0460
_refine_ls_shift/su_max 0.001
_refine_ls_shift/su_mean 0.000
_refine_ls_structure_factor_coef Fsqd
_refine_ls_weighting_details 'w=1/[\s^2^(Fo^2^)+(0.0368P)^2^+45.7552P] where P=(Fo^2^+2Fc^2^)/3'
_refine_ls_weighting_scheme calc
_refine_ls_wR_factor_gt 0.1008
_refine_ls_wR_factor_ref 0.1062
_reflns_Friedel_coverage 0.000
_reflns_number_gt 8132
_reflns_number_total 9772
_reflns_threshold_expression 'I > 2\s(I)'
_cod_data_source_file d1dt04245a2.cif
_cod_data_source_block Au2(SPhCO2H)2
_cod_depositor_comments
;
The following automatic conversions were performed:

data item '_exptl_absorpt_correction_type' value 'Multi-scan' was
changed to 'multi-scan' in accordance with the
/home/data/users/saulius/crontab/automatic-downloads/rss-feeds/RSC/lib/dictionaries/cif_core.dic
dictionary named 'cif_core.dic' version 2.4.2 last updated on
2011-04-26.

data item '_exptl_crystal_density_meas' value 'Not Measured' was
changed to '?' -- the value is perceived as not measured.

Automatic conversion script
Id: cif_fix_values 7556 2019-12-06 15:28:31Z antanas 

 Adding full bibliography for 7709417--7709420.cif.
;
_cod_original_sg_symbol_H-M 'P 21/n'
_cod_database_code 7709420
_shelx_shelxl_version_number 2018/3
_shelx_space_group_comment
; 
The symmetry employed for this shelxl refinement is uniquely defined 
by the following loop, which should always be used as a source of 
symmetry information in preference to the above space-group names. 
They are only intended as comments. 
;
_shelx_estimated_absorpt_t_min 0.318
_shelx_estimated_absorpt_t_max 0.497
_computing_bruker_data_scaling 'SADABS V2012/1 (Bruker AXS Inc.)'

loop_
_space_group_symop_operation_xyz
'x, y, z'
'-x+1/2, y+1/2, -z+1/2'
'-x, -y, -z'
'x-1/2, -y-1/2, z-1/2'

loop_
_atom_site_label
_atom_site_type_symbol
_atom_site_fract_x
_atom_site_fract_y
_atom_site_fract_z
_atom_site_U_iso_or_equiv
_atom_site_adp_type
_atom_site_occupancy
_atom_site_site_symmetry_order
_atom_site_calc_flag
_atom_site_refinement_flags_posn
_atom_site_refinement_flags_adp
_atom_site_refinement_flags_occupancy
_atom_site_disorder_assembly
_atom_site_disorder_group
Au1 Au 0.28869(2) 0.28085(2) 0.58666(2) 0.02533(8) Uani 1 1 d . . . . .
Au2 Au 0.26892(2) 0.24922(2) 0.16011(2) 0.02905(9) Uani 1 1 d . . . . .
P1 P 0.21689(11) 0.37899(10) 0.53337(10) 0.0196(4) Uani 1 1 d . . . . .
P2 P 0.35402(12) 0.34850(11) 0.19312(10) 0.0246(4) Uani 1 1 d . . . . .
S1 S 0.34936(14) 0.17207(12) 0.63495(12) 0.0363(5) Uani 1 1 d . . . . .
S2 S 0.19308(15) 0.13993(12) 0.13539(12) 0.0394(5) Uani 1 1 d . . . . .
O1 O 0.6806(4) 0.0899(4) 0.4080(4) 0.0477(16) Uani 1 1 d . . . . .
H1X H 0.719(6) 0.101(6) 0.371(6) 0.05(3) Uiso 1 1 d . . . . .
O2 O 0.7175(4) 0.2085(3) 0.4359(3) 0.0403(14) Uani 1 1 d . . . . .
O3 O -0.1537(4) 0.2179(3) 0.3467(4) 0.0413(14) Uani 1 1 d . . . . .
H3X H -0.191(7) 0.213(6) 0.381(6) 0.05(3) Uiso 1 1 d . . . . .
O4 O -0.1867(4) 0.0997(3) 0.3159(3) 0.0412(14) Uani 1 1 d . . . . .
C1 C 0.4465(5) 0.1671(5) 0.5837(4) 0.0315(17) Uani 1 1 d . . . . .
C2 C 0.4944(5) 0.2306(5) 0.5645(5) 0.0328(18) Uani 1 1 d . . . . .
H2 H 0.476877 0.278468 0.582411 0.039 Uiso 1 1 calc R U . . .
C3 C 0.5666(5) 0.2247(5) 0.5199(5) 0.0391(19) Uani 1 1 d . . . . .
H3 H 0.597137 0.268724 0.505860 0.047 Uiso 1 1 calc R U . . .
C4 C 0.5950(5) 0.1557(5) 0.4954(5) 0.0358(18) Uani 1 1 d . . . . .
C5 C 0.5514(6) 0.0923(5) 0.5187(5) 0.041(2) Uani 1 1 d . . . . .
H5 H 0.572216 0.044198 0.504613 0.049 Uiso 1 1 calc R U . . .
C6 C 0.4782(6) 0.0979(5) 0.5621(5) 0.040(2) Uani 1 1 d . . . . .
H6 H 0.449053 0.053568 0.577468 0.048 Uiso 1 1 calc R U . . .
C7 C 0.6685(5) 0.1536(5) 0.4439(5) 0.0374(19) Uani 1 1 d . . . . .
C8 C 0.0972(5) 0.1489(4) 0.1869(4) 0.0302(17) Uani 1 1 d . . . . .
C9 C 0.0761(6) 0.2111(5) 0.2322(5) 0.0382(19) Uani 1 1 d . . . . .
H9 H 0.115593 0.252016 0.235978 0.046 Uiso 1 1 calc R U . . .
C10 C -0.0001(5) 0.2140(4) 0.2711(4) 0.0312(17) Uani 1 1 d . . . . .
H10 H -0.013068 0.256831 0.301083 0.037 Uiso 1 1 calc R U . . .
C11 C -0.0589(5) 0.1543(4) 0.2669(4) 0.0294(16) Uani 1 1 d . . . . .
C12 C -0.0390(5) 0.0924(5) 0.2218(4) 0.0343(18) Uani 1 1 d . . . . .
H12 H -0.078158 0.051237 0.218604 0.041 Uiso 1 1 calc R U . . .
C13 C 0.0372(6) 0.0906(4) 0.1817(4) 0.0355(19) Uani 1 1 d . . . . .
H13 H 0.048870 0.048696 0.149897 0.043 Uiso 1 1 calc R U . . .
C14 C -0.1371(5) 0.1541(5) 0.3117(4) 0.0327(18) Uani 1 1 d . . . . .
C15 C 0.2548(4) 0.3992(4) 0.4364(4) 0.0189(13) Uani 1 1 d . . . . .
C16 C 0.3459(4) 0.3991(4) 0.4265(4) 0.0196(14) Uani 1 1 d . . . . .
C17 C 0.4065(5) 0.4052(4) 0.4894(4) 0.0240(15) Uani 1 1 d . . . . .
H17 H 0.385032 0.406786 0.539927 0.029 Uiso 1 1 calc R U . . .
C18 C 0.4941(5) 0.4089(4) 0.4794(4) 0.0269(16) Uani 1 1 d . . . . .
H18 H 0.532561 0.412244 0.522672 0.032 Uiso 1 1 calc R U . . .
C19 C 0.5277(5) 0.4076(4) 0.4053(4) 0.0268(16) Uani 1 1 d . . . . .
H19 H 0.588667 0.411564 0.398378 0.032 Uiso 1 1 calc R U . . .
C20 C 0.4723(4) 0.4008(4) 0.3430(4) 0.0228(15) Uani 1 1 d . . . . .
H20 H 0.495937 0.399960 0.293228 0.027 Uiso 1 1 calc R U . . .
C21 C 0.3805(4) 0.3948(4) 0.3504(4) 0.0184(13) Uani 1 1 d . . . . .
C22 C 0.3220(4) 0.3853(4) 0.2872(4) 0.0211(14) Uani 1 1 d . . . . .
C23 C 0.2322(4) 0.3991(4) 0.2963(4) 0.0196(14) Uani 1 1 d . . . . .
C24 C 0.1717(5) 0.4041(4) 0.2329(4) 0.0251(15) Uani 1 1 d . . . . .
H24 H 0.191679 0.395674 0.182574 0.030 Uiso 1 1 calc R U . . .
C25 C 0.0859(5) 0.4206(4) 0.2430(4) 0.0290(16) Uani 1 1 d . . . . .
H25 H 0.046919 0.421927 0.200039 0.035 Uiso 1 1 calc R U . . .
C26 C 0.0551(5) 0.4354(5) 0.3163(4) 0.0315(17) Uani 1 1 d . . . . .
H26 H -0.003985 0.449466 0.322492 0.038 Uiso 1 1 calc R U . . .
C27 C 0.1093(4) 0.4299(4) 0.3783(4) 0.0244(15) Uani 1 1 d . . . . .
H27 H 0.087186 0.440180 0.427493 0.029 Uiso 1 1 calc R U . . .
C28 C 0.1985(4) 0.4091(4) 0.3724(4) 0.0184(13) Uani 1 1 d . . . . .
C1A C 0.2191(4) 0.4670(4) 0.5849(4) 0.0222(14) Uani 1 1 d . . . . .
C2A C 0.2136(5) 0.4653(4) 0.6647(4) 0.0327(18) Uani 1 1 d . . . . .
H2A H 0.211733 0.418611 0.690833 0.039 Uiso 1 1 calc R U . . .
C3A C 0.2109(6) 0.5321(5) 0.7056(4) 0.0368(19) Uani 1 1 d . . . . .
H3A H 0.205124 0.530866 0.759659 0.044 Uiso 1 1 calc R U . . .
C4A C 0.2165(5) 0.5995(5) 0.6687(5) 0.038(2) Uani 1 1 d . . . . .
H4A H 0.214760 0.645040 0.696804 0.046 Uiso 1 1 calc R U . . .
C5A C 0.2248(5) 0.6007(4) 0.5894(5) 0.0335(18) Uani 1 1 d . . . . .
H5A H 0.229529 0.647492 0.563764 0.040 Uiso 1 1 calc R U . . .
C6A C 0.2262(5) 0.5353(4) 0.5479(4) 0.0276(16) Uani 1 1 d . . . . .
H6A H 0.232076 0.536925 0.493926 0.033 Uiso 1 1 calc R U . . .
C1B C 0.1037(4) 0.3493(4) 0.5279(4) 0.0221(14) Uani 1 1 d . . . . .
C2B C 0.0376(5) 0.3871(4) 0.5653(4) 0.0292(16) Uani 1 1 d . . . . .
H2B H 0.050793 0.431488 0.593415 0.035 Uiso 1 1 calc R U . . .
C3B C -0.0467(5) 0.3607(5) 0.5616(5) 0.0350(19) Uani 1 1 d . . . . .
H3B H -0.091480 0.387106 0.586801 0.042 Uiso 1 1 calc R U . . .
C4B C -0.0662(5) 0.2958(5) 0.5214(4) 0.0330(18) Uani 1 1 d . . . . .
H4B H -0.124442 0.277935 0.518752 0.040 Uiso 1 1 calc R U . . .
C5B C -0.0015(5) 0.2571(4) 0.4852(4) 0.0318(17) Uani 1 1 d . . . . .
H5B H -0.014942 0.212485 0.457547 0.038 Uiso 1 1 calc R U . . .
C6B C 0.0835(5) 0.2834(4) 0.4894(4) 0.0293(16) Uani 1 1 d . . . . .
H6B H 0.128341 0.255933 0.465551 0.035 Uiso 1 1 calc R U . . .
C1C C 0.4640(5) 0.3119(5) 0.2010(5) 0.0394(8) Uani 0.805(13) 1 d D U P A 1
C2C C 0.4719(7) 0.2452(7) 0.2452(7) 0.0397(9) Uani 0.805(13) 1 d D U P A 1
H2C H 0.421880 0.222052 0.265631 0.048 Uiso 0.805(13) 1 calc R U P A 1
C3C C 0.5563(7) 0.2134(7) 0.2584(6) 0.0399(10) Uani 0.805(13) 1 d D U P A 1
H3C H 0.563892 0.170661 0.290338 0.048 Uiso 0.805(13) 1 calc R U P A 1
C4C C 0.6262(7) 0.2461(8) 0.2239(6) 0.0400(10) Uani 0.805(13) 1 d D U P A 1
H4C H 0.681820 0.223111 0.229150 0.048 Uiso 0.805(13) 1 calc R U P A 1
C5C C 0.6177(6) 0.3121(8) 0.1811(6) 0.0398(10) Uani 0.805(13) 1 d D U P A 1
H5C H 0.667587 0.335860 0.160969 0.048 Uiso 0.805(13) 1 calc R U P A 1
C6C C 0.5356(6) 0.3426(7) 0.1686(7) 0.0396(9) Uani 0.805(13) 1 d D U P A 1
H6C H 0.529065 0.385630 0.136850 0.047 Uiso 0.805(13) 1 calc R U P A 1
C1E C 0.4640(5) 0.3119(5) 0.2010(5) 0.0394(8) Uani 0.195(13) 1 d D U P A 2
C2E C 0.498(2) 0.2470(18) 0.239(3) 0.0397(9) Uani 0.195(13) 1 d D U P A 2
H2E H 0.460019 0.210667 0.259306 0.048 Uiso 0.195(13) 1 calc R U P A 2
C3E C 0.590(2) 0.237(2) 0.245(3) 0.0398(10) Uani 0.195(13) 1 d D U P A 2
H3E H 0.613499 0.194079 0.270021 0.048 Uiso 0.195(13) 1 calc R U P A 2
C4E C 0.6456(19) 0.288(3) 0.215(2) 0.0398(11) Uani 0.195(13) 1 d D U P A 2
H4E H 0.706609 0.281972 0.221885 0.048 Uiso 0.195(13) 1 calc R U P A 2
C5E C 0.6137(17) 0.351(3) 0.174(2) 0.0397(10) Uani 0.195(13) 1 d D U P A 2
H5E H 0.652006 0.385226 0.150277 0.048 Uiso 0.195(13) 1 calc R U P A 2
C6E C 0.5236(16) 0.360(2) 0.169(3) 0.0395(10) Uani 0.195(13) 1 d D U P A 2
H6E H 0.501626 0.402202 0.141037 0.047 Uiso 0.195(13) 1 calc R U P A 2
C1D C 0.3599(4) 0.4285(4) 0.1296(4) 0.0241(15) Uani 1 1 d . . . . .
C2D C 0.3567(5) 0.4163(5) 0.0503(4) 0.0363(19) Uani 1 1 d . . . . .
H2D H 0.347137 0.367285 0.030374 0.044 Uiso 1 1 calc R U . . .
C3D C 0.3676(6) 0.4769(5) 0.0009(5) 0.045(2) Uani 1 1 d . . . . .
H3D H 0.366449 0.469050 -0.052925 0.054 Uiso 1 1 calc R U . . .
C4D C 0.3800(6) 0.5479(6) 0.0296(5) 0.046(2) Uani 1 1 d . . . . .
H4D H 0.387534 0.588950 -0.004272 0.055 Uiso 1 1 calc R U . . .
C5D C 0.3815(6) 0.5597(5) 0.1085(5) 0.043(2) Uani 1 1 d . . . . .
H5D H 0.389530 0.608837 0.128611 0.052 Uiso 1 1 calc R U . . .
C6D C 0.3713(5) 0.4996(5) 0.1571(4) 0.0341(18) Uani 1 1 d . . . . .
H6D H 0.372252 0.507824 0.210870 0.041 Uiso 1 1 calc R U . . .
C1S C 0.3412(7) 0.1529(6) 0.4144(6) 0.062(3) Uani 1 1 d . . . . .
H1SA H 0.313963 0.133416 0.461198 0.075 Uiso 1 1 calc R U . . .
H1SB H 0.394143 0.181040 0.430280 0.075 Uiso 1 1 calc R U . . .
Cl1 Cl 0.26953(18) 0.21285(14) 0.36762(14) 0.0541(6) Uani 1 1 d . . . . .
Cl2 Cl 0.3708(2) 0.07717(17) 0.35631(18) 0.0751(9) Uani 1 1 d . . . . .

loop_
_atom_site_aniso_label
_atom_site_aniso_U_11
_atom_site_aniso_U_22
_atom_site_aniso_U_33
_atom_site_aniso_U_23
_atom_site_aniso_U_13
_atom_site_aniso_U_12
Au1 0.02572(14) 0.02773(16) 0.02263(14) 0.00546(11) 0.00220(10) 0.00021(12)
Au2 0.03473(16) 0.03134(17) 0.02116(14) -0.00504(12) 0.00251(11) 0.00240(13)
P1 0.0186(8) 0.0236(9) 0.0167(8) 0.0005(7) 0.0025(7) 0.0003(7)
P2 0.0232(9) 0.0355(11) 0.0151(8) -0.0041(7) 0.0007(7) 0.0038(8)
S1 0.0383(11) 0.0335(12) 0.0372(11) 0.0150(9) 0.0025(9) 0.0026(9)
S2 0.0497(13) 0.0309(11) 0.0381(11) -0.0097(9) 0.0098(10) -0.0016(9)
O1 0.047(4) 0.040(4) 0.056(4) -0.013(3) 0.015(3) -0.005(3)
O2 0.035(3) 0.039(4) 0.047(4) -0.006(3) 0.005(3) -0.002(3)
O3 0.036(3) 0.033(3) 0.055(4) -0.005(3) 0.008(3) 0.000(3)
O4 0.045(3) 0.041(4) 0.037(3) -0.010(3) 0.004(3) -0.015(3)
C1 0.030(4) 0.032(4) 0.032(4) 0.009(3) -0.003(3) 0.002(3)
C2 0.026(4) 0.030(4) 0.042(5) 0.002(3) 0.000(3) 0.002(3)
C3 0.036(4) 0.037(5) 0.045(5) -0.002(4) -0.001(4) -0.004(4)
C4 0.030(4) 0.035(5) 0.042(5) -0.005(4) 0.000(4) 0.005(3)
C5 0.051(5) 0.029(5) 0.042(5) 0.000(4) 0.000(4) 0.000(4)
C6 0.049(5) 0.028(5) 0.043(5) 0.004(4) 0.004(4) -0.001(4)
C7 0.031(4) 0.032(5) 0.049(5) 0.003(4) -0.003(4) 0.000(4)
C8 0.040(4) 0.031(4) 0.019(4) 0.000(3) 0.002(3) 0.000(3)
C9 0.053(5) 0.030(5) 0.032(4) -0.006(3) -0.002(4) -0.007(4)
C10 0.033(4) 0.027(4) 0.034(4) -0.002(3) 0.001(3) -0.001(3)
C11 0.035(4) 0.029(4) 0.023(4) 0.002(3) -0.007(3) -0.001(3)
C12 0.044(5) 0.028(4) 0.031(4) 0.000(3) -0.009(4) -0.004(4)
C13 0.060(5) 0.025(4) 0.021(4) 0.003(3) -0.006(4) -0.001(4)
C14 0.036(4) 0.032(5) 0.030(4) 0.007(3) -0.010(3) 0.002(4)
C15 0.025(3) 0.016(3) 0.016(3) 0.001(3) 0.002(3) -0.001(3)
C16 0.020(3) 0.020(4) 0.018(3) 0.001(3) -0.003(3) -0.003(3)
C17 0.029(4) 0.027(4) 0.017(3) 0.002(3) 0.001(3) -0.007(3)
C18 0.026(4) 0.033(4) 0.022(4) 0.001(3) -0.004(3) -0.002(3)
C19 0.019(3) 0.033(4) 0.029(4) -0.001(3) 0.009(3) -0.003(3)
C20 0.026(4) 0.027(4) 0.015(3) -0.003(3) 0.004(3) 0.001(3)
C21 0.022(3) 0.014(3) 0.019(3) 0.001(3) 0.002(3) 0.000(3)
C22 0.027(4) 0.024(4) 0.013(3) 0.000(3) 0.001(3) 0.001(3)
C23 0.019(3) 0.020(3) 0.020(3) -0.003(3) -0.002(3) -0.001(3)
C24 0.033(4) 0.025(4) 0.018(3) -0.002(3) -0.004(3) 0.006(3)
C25 0.023(4) 0.035(4) 0.028(4) 0.005(3) -0.006(3) 0.004(3)
C26 0.020(4) 0.041(5) 0.033(4) 0.009(3) 0.003(3) 0.011(3)
C27 0.021(3) 0.029(4) 0.024(4) 0.004(3) 0.004(3) 0.004(3)
C28 0.022(3) 0.014(3) 0.020(3) 0.001(3) 0.000(3) 0.000(3)
C1A 0.021(3) 0.023(4) 0.022(3) -0.003(3) -0.001(3) 0.006(3)
C2A 0.050(5) 0.025(4) 0.023(4) -0.003(3) 0.000(3) 0.004(4)
C3A 0.056(5) 0.036(5) 0.018(4) -0.007(3) -0.003(3) 0.008(4)
C4A 0.045(5) 0.030(5) 0.038(5) -0.014(4) -0.012(4) 0.013(4)
C5A 0.041(5) 0.022(4) 0.037(4) 0.002(3) -0.010(4) 0.005(3)
C6A 0.030(4) 0.028(4) 0.025(4) -0.001(3) -0.002(3) 0.000(3)
C1B 0.023(3) 0.028(4) 0.016(3) 0.004(3) 0.001(3) -0.003(3)
C2B 0.032(4) 0.032(4) 0.024(4) 0.000(3) 0.005(3) 0.002(3)
C3B 0.027(4) 0.046(5) 0.032(4) 0.008(4) 0.005(3) 0.007(4)
C4B 0.026(4) 0.041(5) 0.032(4) 0.017(4) 0.004(3) -0.002(3)
C5B 0.036(4) 0.029(4) 0.030(4) 0.004(3) -0.002(3) -0.006(3)
C6B 0.028(4) 0.031(4) 0.030(4) 0.005(3) 0.004(3) -0.001(3)
C1C 0.0279(15) 0.0579(17) 0.0322(15) -0.0132(14) -0.0013(13) 0.0204(14)
C2C 0.0280(17) 0.0580(19) 0.0329(17) -0.0131(16) -0.0011(16) 0.0206(17)
C3C 0.0282(18) 0.058(2) 0.0333(18) -0.0125(18) -0.0017(16) 0.0206(18)
C4C 0.0278(18) 0.058(2) 0.0338(18) -0.0115(17) -0.0009(16) 0.0208(17)
C5C 0.0280(17) 0.058(2) 0.0330(17) -0.0124(17) -0.0008(15) 0.0210(17)
C6C 0.0281(17) 0.0582(19) 0.0323(17) -0.0130(17) -0.0012(15) 0.0206(17)
C1E 0.0279(15) 0.0579(17) 0.0322(15) -0.0132(14) -0.0013(13) 0.0204(14)
C2E 0.0280(17) 0.0581(19) 0.0330(17) -0.0127(16) -0.0012(16) 0.0206(17)
C3E 0.0280(18) 0.058(2) 0.0332(18) -0.0125(17) -0.0010(16) 0.0208(17)
C4E 0.0280(19) 0.058(2) 0.0332(19) -0.0124(19) -0.0011(17) 0.0209(19)
C5E 0.0281(18) 0.058(2) 0.0327(19) -0.0128(19) -0.0010(17) 0.0209(19)
C6E 0.0280(17) 0.0581(19) 0.0325(17) -0.0129(17) -0.0011(16) 0.0208(17)
C1D 0.018(3) 0.035(4) 0.020(3) -0.002(3) 0.003(3) -0.004(3)
C2D 0.047(5) 0.039(5) 0.023(4) -0.006(3) 0.004(3) -0.004(4)
C3D 0.064(6) 0.051(6) 0.019(4) 0.001(4) 0.002(4) -0.007(5)
C4D 0.055(6) 0.052(6) 0.031(5) 0.009(4) 0.007(4) -0.009(5)
C5D 0.056(6) 0.039(5) 0.035(5) -0.002(4) 0.004(4) -0.013(4)
C6D 0.042(5) 0.041(5) 0.019(4) -0.002(3) 0.003(3) -0.008(4)
C1S 0.067(7) 0.062(7) 0.059(7) -0.016(5) 0.001(5) 0.004(6)
Cl1 0.0696(16) 0.0423(13) 0.0509(14) 0.0011(11) 0.0083(12) 0.0044(12)
Cl2 0.097(2) 0.0530(17) 0.0746(19) -0.0113(14) -0.0047(17) 0.0250(16)

loop_
_atom_type_symbol
_atom_type_description
_atom_type_scat_dispersion_real
_atom_type_scat_dispersion_imag
_atom_type_scat_source
C C 0.0033 0.0016 'International Tables Vol C Tables 4.2.6.8 and 6.1.1.4'
H H 0.0000 0.0000 'International Tables Vol C Tables 4.2.6.8 and 6.1.1.4'
Au Au -2.0133 8.8022 'International Tables Vol C Tables 4.2.6.8 and 6.1.1.4'
Cl Cl 0.1484 0.1585 'International Tables Vol C Tables 4.2.6.8 and 6.1.1.4'
O O 0.0106 0.0060 'International Tables Vol C Tables 4.2.6.8 and 6.1.1.4'
S S 0.1246 0.1234 'International Tables Vol C Tables 4.2.6.8 and 6.1.1.4'
P P 0.1023 0.0942 'International Tables Vol C Tables 4.2.6.8 and 6.1.1.4'

loop_
_geom_angle_atom_site_label_1
_geom_angle_atom_site_label_2
_geom_angle_atom_site_label_3
_geom_angle
_geom_angle_site_symmetry_1
_geom_angle_site_symmetry_3
_geom_angle_publ_flag
P1 Au1 S1 173.34(7) . . ?
P2 Au2 S2 173.33(8) . . ?
C1A P1 C1B 106.5(3) . . ?
C1A P1 C15 106.6(3) . . ?
C1B P1 C15 109.4(3) . . ?
C1A P1 Au1 117.6(2) . . ?
C1B P1 Au1 104.7(2) . . ?
C15 P1 Au1 111.6(2) . . ?
C1D P2 C1E 105.6(4) . . ?
C1D P2 C1C 105.6(4) . . ?
C1D P2 C22 106.5(3) . . ?
C1E P2 C22 109.2(3) . . ?
C1C P2 C22 109.2(3) . . ?
C1D P2 Au2 119.7(2) . . ?
C1E P2 Au2 105.7(3) . . ?
C1C P2 Au2 105.7(3) . . ?
C22 P2 Au2 109.8(2) . . ?
C1 S1 Au1 101.3(3) . . ?
C8 S2 Au2 104.7(3) . . ?
C7 O1 H1X 105(6) . . ?
C14 O3 H3X 112(7) . . ?
C6 C1 C2 117.8(8) . . ?
C6 C1 S1 119.5(6) . . ?
C2 C1 S1 122.7(6) . . ?
C3 C2 C1 120.8(8) . . ?
C3 C2 H2 119.6 . . ?
C1 C2 H2 119.6 . . ?
C2 C3 C4 120.7(8) . . ?
C2 C3 H3 119.6 . . ?
C4 C3 H3 119.6 . . ?
C3 C4 C5 118.6(8) . . ?
C3 C4 C7 118.1(8) . . ?
C5 C4 C7 123.3(8) . . ?
C6 C5 C4 120.9(8) . . ?
C6 C5 H5 119.6 . . ?
C4 C5 H5 119.6 . . ?
C5 C6 C1 120.9(8) . . ?
C5 C6 H6 119.6 . . ?
C1 C6 H6 119.6 . . ?
O2 C7 O1 122.2(8) . . ?
O2 C7 C4 121.8(8) . . ?
O1 C7 C4 115.9(8) . . ?
C13 C8 C9 117.7(7) . . ?
C13 C8 S2 117.6(6) . . ?
C9 C8 S2 124.7(6) . . ?
C10 C9 C8 121.4(8) . . ?
C10 C9 H9 119.3 . . ?
C8 C9 H9 119.3 . . ?
C9 C10 C11 120.4(8) . . ?
C9 C10 H10 119.8 . . ?
C11 C10 H10 119.8 . . ?
C12 C11 C10 118.8(7) . . ?
C12 C11 C14 119.9(7) . . ?
C10 C11 C14 121.2(7) . . ?
C13 C12 C11 120.4(8) . . ?
C13 C12 H12 119.8 . . ?
C11 C12 H12 119.8 . . ?
C12 C13 C8 121.3(8) . . ?
C12 C13 H13 119.4 . . ?
C8 C13 H13 119.4 . . ?
O4 C14 O3 121.5(8) . . ?
O4 C14 C11 123.7(8) . . ?
O3 C14 C11 114.8(7) . . ?
C28 C15 C16 119.6(6) . . ?
C28 C15 P1 123.6(5) . . ?
C16 C15 P1 116.6(5) . . ?
C15 C16 C17 122.4(6) . . ?
C15 C16 C21 120.0(6) . . ?
C17 C16 C21 117.7(6) . . ?
C18 C17 C16 122.2(6) . . ?
C18 C17 H17 118.9 . . ?
C16 C17 H17 118.9 . . ?
C17 C18 C19 120.2(7) . . ?
C17 C18 H18 119.9 . . ?
C19 C18 H18 119.9 . . ?
C20 C19 C18 119.8(6) . . ?
C20 C19 H19 120.1 . . ?
C18 C19 H19 120.1 . . ?
C19 C20 C21 122.2(6) . . ?
C19 C20 H20 118.9 . . ?
C21 C20 H20 118.9 . . ?
C22 C21 C20 123.4(6) . . ?
C22 C21 C16 118.8(6) . . ?
C20 C21 C16 117.8(6) . . ?
C23 C22 C21 119.6(6) . . ?
C23 C22 P2 116.3(5) . . ?
C21 C22 P2 123.8(5) . . ?
C22 C23 C24 122.8(6) . . ?
C22 C23 C28 119.7(6) . . ?
C24 C23 C28 117.5(6) . . ?
C25 C24 C23 121.6(7) . . ?
C25 C24 H24 119.2 . . ?
C23 C24 H24 119.2 . . ?
C24 C25 C26 120.6(7) . . ?
C24 C25 H25 119.7 . . ?
C26 C25 H25 119.7 . . ?
C27 C26 C25 120.0(7) . . ?
C27 C26 H26 120.0 . . ?
C25 C26 H26 120.0 . . ?
C26 C27 C28 122.4(7) . . ?
C26 C27 H27 118.8 . . ?
C28 C27 H27 118.8 . . ?
C15 C28 C27 123.3(6) . . ?
C15 C28 C23 119.1(6) . . ?
C27 C28 C23 117.6(6) . . ?
C6A C1A C2A 119.5(7) . . ?
C6A C1A P1 122.1(5) . . ?
C2A C1A P1 118.5(6) . . ?
C3A C2A C1A 119.9(7) . . ?
C3A C2A H2A 120.1 . . ?
C1A C2A H2A 120.1 . . ?
C4A C3A C2A 120.4(7) . . ?
C4A C3A H3A 119.8 . . ?
C2A C3A H3A 119.8 . . ?
C3A C4A C5A 119.4(7) . . ?
C3A C4A H4A 120.3 . . ?
C5A C4A H4A 120.3 . . ?
C6A C5A C4A 120.9(7) . . ?
C6A C5A H5A 119.5 . . ?
C4A C5A H5A 119.5 . . ?
C5A C6A C1A 119.8(7) . . ?
C5A C6A H6A 120.1 . . ?
C1A C6A H6A 120.1 . . ?
C6B C1B C2B 118.7(7) . . ?
C6B C1B P1 118.3(5) . . ?
C2B C1B P1 122.8(6) . . ?
C3B C2B C1B 120.5(7) . . ?
C3B C2B H2B 119.7 . . ?
C1B C2B H2B 119.7 . . ?
C2B C3B C4B 120.1(7) . . ?
C2B C3B H3B 120.0 . . ?
C4B C3B H3B 120.0 . . ?
C5B C4B C3B 120.2(7) . . ?
C5B C4B H4B 119.9 . . ?
C3B C4B H4B 119.9 . . ?
C4B C5B C6B 119.7(8) . . ?
C4B C5B H5B 120.2 . . ?
C6B C5B H5B 120.2 . . ?
C1B C6B C5B 120.8(7) . . ?
C1B C6B H6B 119.6 . . ?
C5B C6B H6B 119.6 . . ?
C6C C1C C2C 120.1(8) . . ?
C6C C1C P2 125.7(8) . . ?
C2C C1C P2 114.2(7) . . ?
C1C C2C C3C 119.0(10) . . ?
C1C C2C H2C 120.5 . . ?
C3C C2C H2C 120.5 . . ?
C4C C3C C2C 118.6(11) . . ?
C4C C3C H3C 120.7 . . ?
C2C C3C H3C 120.7 . . ?
C3C C4C C5C 121.8(9) . . ?
C3C C4C H4C 119.1 . . ?
C5C C4C H4C 119.1 . . ?
C6C C5C C4C 119.1(11) . . ?
C6C C5C H5C 120.4 . . ?
C4C C5C H5C 120.4 . . ?
C1C C6C C5C 121.2(11) . . ?
C1C C6C H6C 119.4 . . ?
C5C C6C H6C 119.4 . . ?
C6E C1E C2E 116.9(17) . . ?
C6E C1E P2 111.7(14) . . ?
C2E C1E P2 131.2(15) . . ?
C1E C2E C3E 119(2) . . ?
C1E C2E H2E 120.4 . . ?
C3E C2E H2E 120.4 . . ?
C4E C3E C2E 121(2) . . ?
C4E C3E H3E 119.5 . . ?
C2E C3E H3E 119.5 . . ?
C3E C4E C5E 121(2) . . ?
C3E C4E H4E 119.5 . . ?
C5E C4E H4E 119.5 . . ?
C6E C5E C4E 117(2) . . ?
C6E C5E H5E 121.3 . . ?
C4E C5E H5E 121.3 . . ?
C1E C6E C5E 124(2) . . ?
C1E C6E H6E 117.8 . . ?
C5E C6E H6E 117.8 . . ?
C6D C1D C2D 119.5(7) . . ?
C6D C1D P2 121.6(5) . . ?
C2D C1D P2 118.9(6) . . ?
C3D C2D C1D 119.3(8) . . ?
C3D C2D H2D 120.4 . . ?
C1D C2D H2D 120.4 . . ?
C4D C3D C2D 120.4(8) . . ?
C4D C3D H3D 119.8 . . ?
C2D C3D H3D 119.8 . . ?
C3D C4D C5D 120.0(8) . . ?
C3D C4D H4D 120.0 . . ?
C5D C4D H4D 120.0 . . ?
C6D C5D C4D 119.5(8) . . ?
C6D C5D H5D 120.3 . . ?
C4D C5D H5D 120.3 . . ?
C1D C6D C5D 121.4(7) . . ?
C1D C6D H6D 119.3 . . ?
C5D C6D H6D 119.3 . . ?
Cl1 C1S Cl2 112.0(6) . . ?
Cl1 C1S H1SA 109.2 . . ?
Cl2 C1S H1SA 109.2 . . ?
Cl1 C1S H1SB 109.2 . . ?
Cl2 C1S H1SB 109.2 . . ?
H1SA C1S H1SB 107.9 . . ?

loop_
_geom_bond_atom_site_label_1
_geom_bond_atom_site_label_2
_geom_bond_distance
_geom_bond_site_symmetry_2
_geom_bond_publ_flag
Au1 P1 2.2566(18) . ?
Au1 S1 2.302(2) . ?
Au2 P2 2.266(2) . ?
Au2 S2 2.305(2) . ?
P1 C1A 1.808(7) . ?
P1 C1B 1.820(7) . ?
P1 C15 1.840(7) . ?
P2 C1D 1.809(8) . ?
P2 C1E 1.815(8) . ?
P2 C1C 1.815(8) . ?
P2 C22 1.846(7) . ?
S1 C1 1.761(8) . ?
S2 C8 1.752(8) . ?
O1 C7 1.312(10) . ?
O1 H1X 0.91(10) . ?
O2 C7 1.245(10) . ?
O3 C14 1.319(10) . ?
O3 H3X 0.84(10) . ?
O4 C14 1.236(10) . ?
C1 C6 1.382(12) . ?
C1 C2 1.394(11) . ?
C2 C3 1.375(12) . ?
C2 H2 0.9500 . ?
C3 C4 1.376(12) . ?
C3 H3 0.9500 . ?
C4 C5 1.380(12) . ?
C4 C7 1.461(12) . ?
C5 C6 1.375(12) . ?
C5 H5 0.9500 . ?
C6 H6 0.9500 . ?
C8 C13 1.391(11) . ?
C8 C9 1.404(11) . ?
C9 C10 1.369(12) . ?
C9 H9 0.9500 . ?
C10 C11 1.396(11) . ?
C10 H10 0.9500 . ?
C11 C12 1.394(11) . ?
C11 C14 1.451(11) . ?
C12 C13 1.379(12) . ?
C12 H12 0.9500 . ?
C13 H13 0.9500 . ?
C15 C28 1.408(9) . ?
C15 C16 1.416(9) . ?
C16 C17 1.426(9) . ?
C16 C21 1.446(9) . ?
C17 C18 1.365(10) . ?
C17 H17 0.9500 . ?
C18 C19 1.405(10) . ?
C18 H18 0.9500 . ?
C19 C20 1.371(10) . ?
C19 H19 0.9500 . ?
C20 C21 1.424(9) . ?
C20 H20 0.9500 . ?
C21 C22 1.418(9) . ?
C22 C23 1.415(9) . ?
C23 C24 1.430(9) . ?
C23 C28 1.449(9) . ?
C24 C25 1.367(10) . ?
C24 H24 0.9500 . ?
C25 C26 1.400(11) . ?
C25 H25 0.9500 . ?
C26 C27 1.355(10) . ?
C26 H26 0.9500 . ?
C27 C28 1.426(9) . ?
C27 H27 0.9500 . ?
C1A C6A 1.383(10) . ?
C1A C2A 1.398(10) . ?
C2A C3A 1.389(11) . ?
C2A H2A 0.9500 . ?
C3A C4A 1.367(12) . ?
C3A H3A 0.9500 . ?
C4A C5A 1.393(12) . ?
C4A H4A 0.9500 . ?
C5A C6A 1.373(11) . ?
C5A H5A 0.9500 . ?
C6A H6A 0.9500 . ?
C1B C6B 1.384(11) . ?
C1B C2B 1.394(10) . ?
C2B C3B 1.380(11) . ?
C2B H2B 0.9500 . ?
C3B C4B 1.381(12) . ?
C3B H3B 0.9500 . ?
C4B C5B 1.378(11) . ?
C4B H4B 0.9500 . ?
C5B C6B 1.389(11) . ?
C5B H5B 0.9500 . ?
C6B H6B 0.9500 . ?
C1C C6C 1.364(13) . ?
C1C C2C 1.420(14) . ?
C2C C3C 1.429(13) . ?
C2C H2C 0.9500 . ?
C3C C4C 1.374(17) . ?
C3C H3C 0.9500 . ?
C4C C5C 1.398(18) . ?
C4C H4C 0.9500 . ?
C5C C6C 1.387(13) . ?
C5C H5C 0.9500 . ?
C6C H6C 0.9500 . ?
C1E C6E 1.39(2) . ?
C1E C2E 1.42(2) . ?
C2E C3E 1.43(2) . ?
C2E H2E 0.9500 . ?
C3E C4E 1.36(2) . ?
C3E H3E 0.9500 . ?
C4E C5E 1.40(3) . ?
C4E H4E 0.9500 . ?
C5E C6E 1.40(2) . ?
C5E H5E 0.9500 . ?
C6E H6E 0.9500 . ?
C1D C6D 1.365(11) . ?
C1D C2D 1.402(10) . ?
C2D C3D 1.395(12) . ?
C2D H2D 0.9500 . ?
C3D C4D 1.372(13) . ?
C3D H3D 0.9500 . ?
C4D C5D 1.393(12) . ?
C4D H4D 0.9500 . ?
C5D C6D 1.378(12) . ?
C5D H5D 0.9500 . ?
C6D H6D 0.9500 . ?
C1S Cl1 1.727(12) . ?
C1S Cl2 1.754(11) . ?
C1S H1SA 0.9900 . ?
C1S H1SB 0.9900 . ?

loop_
_geom_hbond_atom_site_label_D
_geom_hbond_atom_site_label_H
_geom_hbond_atom_site_label_A
_geom_hbond_distance_DH
_geom_hbond_distance_HA
_geom_hbond_distance_DA
_geom_hbond_angle_DHA
_geom_hbond_site_symmetry_A
_geom_hbond_publ_flag
O1 H1X O4 0.91(10) 1.76(10) 2.634(9) 161(9) 1_655 yes
O3 H3X O2 0.84(10) 1.73(11) 2.554(9) 168(11) 1_455 yes

loop_
_geom_torsion_atom_site_label_1
_geom_torsion_atom_site_label_2
_geom_torsion_atom_site_label_3
_geom_torsion_atom_site_label_4
_geom_torsion
_geom_torsion_site_symmetry_1
_geom_torsion_site_symmetry_2
_geom_torsion_site_symmetry_3
_geom_torsion_site_symmetry_4
_geom_torsion_publ_flag
Au1 S1 C1 C6 -144.8(6) . . . . ?
Au1 S1 C1 C2 36.2(7) . . . . ?
C6 C1 C2 C3 5.5(12) . . . . ?
S1 C1 C2 C3 -175.5(6) . . . . ?
C1 C2 C3 C4 -2.3(13) . . . . ?
C2 C3 C4 C5 -2.2(13) . . . . ?
C2 C3 C4 C7 175.8(8) . . . . ?
C3 C4 C5 C6 3.5(13) . . . . ?
C7 C4 C5 C6 -174.5(8) . . . . ?
C4 C5 C6 C1 -0.1(14) . . . . ?
C2 C1 C6 C5 -4.3(13) . . . . ?
S1 C1 C6 C5 176.7(7) . . . . ?
C3 C4 C7 O2 16.8(13) . . . . ?
C5 C4 C7 O2 -165.2(8) . . . . ?
C3 C4 C7 O1 -164.6(8) . . . . ?
C5 C4 C7 O1 13.4(13) . . . . ?
Au2 S2 C8 C13 179.0(5) . . . . ?
Au2 S2 C8 C9 0.0(8) . . . . ?
C13 C8 C9 C10 1.1(12) . . . . ?
S2 C8 C9 C10 -179.8(6) . . . . ?
C8 C9 C10 C11 0.4(12) . . . . ?
C9 C10 C11 C12 -0.8(12) . . . . ?
C9 C10 C11 C14 175.8(7) . . . . ?
C10 C11 C12 C13 -0.4(11) . . . . ?
C14 C11 C12 C13 -177.0(7) . . . . ?
C11 C12 C13 C8 2.0(12) . . . . ?
C9 C8 C13 C12 -2.4(12) . . . . ?
S2 C8 C13 C12 178.6(6) . . . . ?
C12 C11 C14 O4 4.0(12) . . . . ?
C10 C11 C14 O4 -172.6(7) . . . . ?
C12 C11 C14 O3 -174.2(7) . . . . ?
C10 C11 C14 O3 9.3(11) . . . . ?
C1A P1 C15 C28 -99.5(6) . . . . ?
C1B P1 C15 C28 15.3(7) . . . . ?
Au1 P1 C15 C28 130.8(5) . . . . ?
C1A P1 C15 C16 85.1(6) . . . . ?
C1B P1 C15 C16 -160.1(5) . . . . ?
Au1 P1 C15 C16 -44.6(6) . . . . ?
C28 C15 C16 C17 166.5(6) . . . . ?
P1 C15 C16 C17 -17.9(9) . . . . ?
C28 C15 C16 C21 -11.8(10) . . . . ?
P1 C15 C16 C21 163.8(5) . . . . ?
C15 C16 C17 C18 -176.7(7) . . . . ?
C21 C16 C17 C18 1.6(11) . . . . ?
C16 C17 C18 C19 0.8(12) . . . . ?
C17 C18 C19 C20 -1.7(12) . . . . ?
C18 C19 C20 C21 0.1(11) . . . . ?
C19 C20 C21 C22 -178.0(7) . . . . ?
C19 C20 C21 C16 2.4(10) . . . . ?
C15 C16 C21 C22 -4.4(10) . . . . ?
C17 C16 C21 C22 177.3(6) . . . . ?
C15 C16 C21 C20 175.2(6) . . . . ?
C17 C16 C21 C20 -3.1(9) . . . . ?
C20 C21 C22 C23 -163.7(7) . . . . ?
C16 C21 C22 C23 15.8(10) . . . . ?
C20 C21 C22 P2 21.2(10) . . . . ?
C16 C21 C22 P2 -159.2(5) . . . . ?
C1D P2 C22 C23 81.3(6) . . . . ?
C1E P2 C22 C23 -165.1(6) . . . . ?
C1C P2 C22 C23 -165.1(6) . . . . ?
Au2 P2 C22 C23 -49.7(6) . . . . ?
C1D P2 C22 C21 -103.5(6) . . . . ?
C1E P2 C22 C21 10.1(7) . . . . ?
C1C P2 C22 C21 10.1(7) . . . . ?
Au2 P2 C22 C21 125.5(5) . . . . ?
C21 C22 C23 C24 168.4(7) . . . . ?
P2 C22 C23 C24 -16.2(9) . . . . ?
C21 C22 C23 C28 -11.3(10) . . . . ?
P2 C22 C23 C28 164.1(5) . . . . ?
C22 C23 C24 C25 -177.2(7) . . . . ?
C28 C23 C24 C25 2.6(10) . . . . ?
C23 C24 C25 C26 1.9(12) . . . . ?
C24 C25 C26 C27 -3.3(12) . . . . ?
C25 C26 C27 C28 0.0(12) . . . . ?
C16 C15 C28 C27 -162.7(7) . . . . ?
P1 C15 C28 C27 22.1(9) . . . . ?
C16 C15 C28 C23 16.3(9) . . . . ?
P1 C15 C28 C23 -159.0(5) . . . . ?
C26 C27 C28 C15 -176.6(7) . . . . ?
C26 C27 C28 C23 4.5(11) . . . . ?
C22 C23 C28 C15 -4.8(10) . . . . ?
C24 C23 C28 C15 175.4(6) . . . . ?
C22 C23 C28 C27 174.2(6) . . . . ?
C24 C23 C28 C27 -5.6(9) . . . . ?
C1B P1 C1A C6A -101.8(6) . . . . ?
C15 P1 C1A C6A 15.0(7) . . . . ?
Au1 P1 C1A C6A 141.1(5) . . . . ?
C1B P1 C1A C2A 78.3(6) . . . . ?
C15 P1 C1A C2A -164.9(6) . . . . ?
Au1 P1 C1A C2A -38.7(7) . . . . ?
C6A C1A C2A C3A 3.3(12) . . . . ?
P1 C1A C2A C3A -176.9(6) . . . . ?
C1A C2A C3A C4A -2.2(13) . . . . ?
C2A C3A C4A C5A 0.1(13) . . . . ?
C3A C4A C5A C6A 0.9(13) . . . . ?
C4A C5A C6A C1A 0.2(12) . . . . ?
C2A C1A C6A C5A -2.3(11) . . . . ?
P1 C1A C6A C5A 177.9(6) . . . . ?
C1A P1 C1B C6B 178.7(5) . . . . ?
C15 P1 C1B C6B 63.8(6) . . . . ?
Au1 P1 C1B C6B -56.0(6) . . . . ?
C1A P1 C1B C2B -5.9(7) . . . . ?
C15 P1 C1B C2B -120.8(6) . . . . ?
Au1 P1 C1B C2B 119.4(6) . . . . ?
C6B C1B C2B C3B -2.2(11) . . . . ?
P1 C1B C2B C3B -177.6(6) . . . . ?
C1B C2B C3B C4B 0.6(11) . . . . ?
C2B C3B C4B C5B 0.4(12) . . . . ?
C3B C4B C5B C6B 0.1(11) . . . . ?
C2B C1B C6B C5B 2.7(11) . . . . ?
P1 C1B C6B C5B 178.3(6) . . . . ?
C4B C5B C6B C1B -1.6(11) . . . . ?
C1D P2 C1C C6C 3.5(10) . . . . ?
C22 P2 C1C C6C -110.6(9) . . . . ?
Au2 P2 C1C C6C 131.3(9) . . . . ?
C1D P2 C1C C2C -176.1(7) . . . . ?
C22 P2 C1C C2C 69.7(8) . . . . ?
Au2 P2 C1C C2C -48.3(8) . . . . ?
C6C C1C C2C C3C 3.4(16) . . . . ?
P2 C1C C2C C3C -177.0(8) . . . . ?
C1C C2C C3C C4C -4.0(16) . . . . ?
C2C C3C C4C C5C 4.7(16) . . . . ?
C3C C4C C5C C6C -4.8(16) . . . . ?
C2C C1C C6C C5C -3.5(17) . . . . ?
P2 C1C C6C C5C 176.9(8) . . . . ?
C4C C5C C6C C1C 4.1(17) . . . . ?
C1D P2 C1E C6E 10(2) . . . . ?
C22 P2 C1E C6E -104(2) . . . . ?
Au2 P2 C1E C6E 138(2) . . . . ?
C1D P2 C1E C2E -175(3) . . . . ?
C22 P2 C1E C2E 71(3) . . . . ?
Au2 P2 C1E C2E -47(3) . . . . ?
C6E C1E C2E C3E 4(6) . . . . ?
P2 C1E C2E C3E -171(3) . . . . ?
C1E C2E C3E C4E 0(7) . . . . ?
C2E C3E C4E C5E -3(7) . . . . ?
C3E C4E C5E C6E 4(7) . . . . ?
C2E C1E C6E C5E -3(6) . . . . ?
P2 C1E C6E C5E 173(4) . . . . ?
C4E C5E C6E C1E 0(7) . . . . ?
C1E P2 C1D C6D -93.8(7) . . . . ?
C1C P2 C1D C6D -93.8(7) . . . . ?
C22 P2 C1D C6D 22.2(7) . . . . ?
Au2 P2 C1D C6D 147.4(6) . . . . ?
C1E P2 C1D C2D 83.2(7) . . . . ?
C1C P2 C1D C2D 83.2(7) . . . . ?
C22 P2 C1D C2D -160.8(6) . . . . ?
Au2 P2 C1D C2D -35.6(7) . . . . ?
C6D C1D C2D C3D 1.8(12) . . . . ?
P2 C1D C2D C3D -175.3(7) . . . . ?
C1D C2D C3D C4D -1.0(14) . . . . ?
C2D C3D C4D C5D -0.1(15) . . . . ?
C3D C4D C5D C6D 0.6(15) . . . . ?
C2D C1D C6D C5D -1.3(12) . . . . ?
P2 C1D C6D C5D 175.7(7) . . . . ?
C4D C5D C6D C1D 0.1(14) . . . . ?
